data_4111779
loop_
_publ_author_name
'Zilong Li'
'Yasuhiro Ohki'
'Kazuyuki Tatsumi'

_publ_section_title
;
 Dithiolato-Bridged Dinuclear Iron-Nickel Complexes
 [Fe(CO)2(CN)2(\m-SCH2CH2CH2S)Ni(S2CNR2)]-Modeling the Active Site of
 [NiFe] Hydrogenase
;
_journal_name_full 'Journal of the American Chemical Society'
_journal_page_first 8950
_journal_page_last 8951
_journal_paper_doi 10.1021/ja051590+
_journal_volume 127
_journal_year 2005
_chemical_formula_sum 'C94 H88 Fe2 K N4 O6 P3 S4'
_chemical_formula_weight 1741.71
_space_group_IT_number 2
_symmetry_cell_setting triclinic
_symmetry_Int_Tables_number 2
_symmetry_space_group_name_Hall '-P 1'
_symmetry_space_group_name_H-M 'P -1'
_cell_angle_alpha 65.233(4)
_cell_angle_beta 77.021(4)
_cell_angle_gamma 86.502(5)
_cell_formula_units_Z 2
_cell_length_a 13.560(2)
_cell_length_b 17.953(2)
_cell_length_c 20.181(2)
_cell_measurement_reflns_used 11209
_cell_measurement_temperature 173.2
_cell_measurement_theta_max 27.5
_cell_measurement_theta_min 3.0
_cell_volume 4344.0(9)
_computing_cell_refinement CRYSTALCLEAR
_computing_data_collection CRYSTALCLEAR
_computing_data_reduction 'teXsan Ver. 1.11'
_computing_publication_material 'teXsan Ver. 1.11'
_computing_structure_refinement 'teXsan Ver. 1.10'
_computing_structure_solution SIR92
_diffrn_detector_area_resol_mean 14.71
_diffrn_measured_fraction_theta_full 0.9543
_diffrn_measured_fraction_theta_max 0.9543
_diffrn_measurement_device_type 'Rigaku/MSC Mercury CCD'
_diffrn_measurement_method \w
_diffrn_radiation_type 'Mo K\a'
_diffrn_radiation_wavelength 0.7107
_diffrn_reflns_av_R_equivalents 0.015
_diffrn_reflns_limit_h_max 17
_diffrn_reflns_limit_h_min -17
_diffrn_reflns_limit_k_max 23
_diffrn_reflns_limit_k_min -17
_diffrn_reflns_limit_l_max 26
_diffrn_reflns_limit_l_min -26
_diffrn_reflns_number 34450
_diffrn_reflns_theta_full 27.49
_diffrn_reflns_theta_max 27.49
_exptl_absorpt_coefficient_mu 0.589
_exptl_absorpt_correction_T_max 0.971
_exptl_absorpt_correction_T_min 0.906
_exptl_absorpt_correction_type multi-scan
_exptl_absorpt_process_details '(Jacobson, 1998)'
_exptl_crystal_colour brown
_exptl_crystal_density_diffrn 1.331
_exptl_crystal_description Prism
_exptl_crystal_F_000 1816
_exptl_crystal_size_max 0.200
_exptl_crystal_size_mid 0.100
_exptl_crystal_size_min 0.050
_refine_diff_density_max 0.93
_refine_diff_density_min -0.64
_refine_ls_extinction_method none
_refine_ls_goodness_of_fit_ref 1.464
_refine_ls_number_parameters 996
_refine_ls_number_reflns 18431
_refine_ls_R_factor_gt 0.0459
_refine_ls_shift/su_max 0.0073
_refine_ls_structure_factor_coef F
_refine_ls_weighting_details 'w = 1/[\s^2^(Fo) + 0.00063|Fo|^2^]'
_refine_ls_weighting_scheme calc
_refine_ls_wR_factor_ref 0.0652
_reflns_number_gt 15431
_reflns_number_total 18997
_reflns_threshold_expression F^2^>2.0\s(F^2^)
_cod_data_source_file ja0515902Bsi20050404_050907_3.cif
_cod_data_source_block lzlk999
_cod_original_sg_symbol_H-M 'P -1 '
_cod_original_formula_sum 'C94 H88 Fe2 K N4 O6 P3 S4 '
_cod_database_code 4111779

loop_
_symmetry_equiv_pos_as_xyz
x,y,z
-x,-y,-z

loop_
_atom_site_label
_atom_site_type_symbol
_atom_site_fract_x
_atom_site_fract_y
_atom_site_fract_z
_atom_site_U_iso_or_equiv
_atom_site_adp_type
_atom_site_occupancy
_atom_site_calc_flag
_atom_site_refinement_flags
Fe(1) Fe 0.72431(2) 0.19146(2) 0.70076(2) 0.02381(8) Uani 1.00 d .
Fe(2) Fe 0.80809(2) 0.32640(2) 0.26723(2) 0.02724(9) Uani 1.00 d .
K(1) K 0.75186(5) 0.25080(3) 0.48669(3) 0.0361(2) Uani 1.00 d .
S(2) S 0.60217(4) 0.26456(4) 0.63362(3) 0.0260(1) Uani 1.00 d .
S(4) S 0.91167(5) 0.23585(4) 0.34257(4) 0.0310(2) Uani 1.00 d .
S(5) S 0.66330(5) 0.24495(4) 0.34854(4) 0.0352(2) Uani 1.00 d .
S(6) S 0.85158(4) 0.28326(4) 0.60632(4) 0.0299(2) Uani 1.00 d .
P(3) P 1.16340(5) 0.29818(4) -0.02724(4) 0.0320(2) Uani 1.00 d .
P(4) P 0.19705(4) 0.13233(3) 0.66372(3) 0.0229(1) Uani 1.00 d .
P(5) P 0.31983(4) 0.38428(3) 0.31010(3) 0.0215(1) Uani 1.00 d .
O(2) O 0.9991(2) 0.4156(1) 0.1762(1) 0.0524(6) Uani 1.00 d .
O(6) O 0.4936(3) 0.2823(2) 0.1060(2) 0.088(1) Uani 1.00 d .
O(7) O 0.6691(2) 0.4397(2) 0.1856(1) 0.0637(7) Uani 1.00 d .
O(8) O 0.8931(2) 0.1139(1) 0.7689(1) 0.0613(7) Uani 1.00 d .
O(9) O 0.5599(2) 0.0783(1) 0.8101(1) 0.0562(6) Uani 1.00 d .
O(14) O 0.5500(7) 0.0721(8) -0.0047(6) 0.2078 Uiso 0.50 d G
O(15) O 0.7269(9) 0.0795(8) -0.0626(6) 0.2256 Uiso 0.50 d G
N(4) N 0.7812(2) 0.4161(1) 0.3707(1) 0.0339(6) Uani 1.00 d .
N(5) N 0.8326(2) 0.2398(2) 0.1639(2) 0.0572(9) Uani 1.00 d .
N(6) N 0.7436(2) 0.0864(1) 0.6103(1) 0.0336(6) Uani 1.00 d .
N(7) N 0.7007(2) 0.2962(1) 0.7902(1) 0.0401(7) Uani 1.00 d .
C(1) C 0.2173(2) 0.2454(1) 0.3280(1) 0.0326(7) Uani 1.00 d .
C(2) C 0.1967(2) 0.4132(1) 0.3446(1) 0.0235(5) Uani 1.00 d .
C(3) C 0.0457(2) 0.0583(1) 0.6377(1) 0.0324(6) Uani 1.00 d .
C(4) C 0.1693(2) 0.4043(1) 0.4188(1) 0.0262(6) Uani 1.00 d .
C(5) C 0.4386(2) 0.4240(2) 0.1694(1) 0.0310(6) Uani 1.00 d .
C(6) C 0.3400(2) 0.5339(1) 0.1866(1) 0.0309(6) Uani 1.00 d .
C(7) C 0.7919(2) 0.3833(1) 0.3311(1) 0.0275(6) Uani 1.00 d .
C(8) C 0.2039(2) 0.2368(1) 0.6521(1) 0.0280(6) Uani 1.00 d .
C(9) C 1.2676(2) 0.2862(2) -0.0940(1) 0.0331(6) Uani 1.00 d .
C(11) C 1.1782(2) 0.3901(2) -0.0150(1) 0.0336(7) Uani 1.00 d .
C(12) C 0.0700(2) 0.4147(1) 0.4486(1) 0.0305(6) Uani 1.00 d .
C(13) C 1.0505(2) 0.3008(2) -0.0605(1) 0.0350(7) Uani 1.00 d .
C(14) C 0.6190(2) 0.3712(1) 0.6180(1) 0.0312(6) Uani 1.00 d .
C(15) C 0.1543(2) 0.0667(1) 0.7605(1) 0.0287(6) Uani 1.00 d .
C(16) C 0.4479(2) 0.0928(2) 0.5310(2) 0.0413(8) Uani 1.00 d .
C(17) C 0.3488(2) 0.1081(1) 0.5578(1) 0.0305(6) Uani 1.00 d .
C(18) C 0.3652(2) 0.4517(1) 0.2140(1) 0.0246(6) Uani 1.00 d .
C(19) C 0.4080(2) 0.3910(1) 0.3615(1) 0.0254(6) Uani 1.00 d .
C(20) C 0.7091(2) 0.2592(2) 0.7556(1) 0.0301(6) Uani 1.00 d .
C(21) C 1.3552(2) 0.3347(2) -0.1200(2) 0.0372(7) Uani 1.00 d .
C(22) C -0.0187(2) 0.0549(2) 0.5942(2) 0.0396(7) Uani 1.00 d .
C(23) C 0.3206(2) 0.1025(1) 0.6310(1) 0.0247(6) Uani 1.00 d .
C(24) C 0.0260(2) 0.4463(2) 0.3317(2) 0.0348(7) Uani 1.00 d .
C(25) C 0.1102(2) 0.1902(2) 0.5412(1) 0.0338(7) Uani 1.00 d .
C(26) C 0.8130(2) 0.3856(1) 0.5975(1) 0.0330(7) Uani 1.00 d .
C(27) C 0.1254(2) 0.4355(2) 0.3006(1) 0.0312(6) Uani 1.00 d .
C(28) C 0.4066(2) 0.3309(2) 0.4331(1) 0.0370(7) Uani 1.00 d .
C(29) C 0.0450(2) 0.1857(2) 0.4991(1) 0.0369(7) Uani 1.00 d .
C(30) C -0.0180(2) 0.1178(2) 0.5252(2) 0.0370(7) Uani 1.00 d .
C(31) C 0.9580(2) 0.2744(2) -0.0100(1) 0.0350(7) Uani 1.00 d .
C(32) C 0.4858(2) 0.4789(2) 0.0985(1) 0.0386(7) Uani 1.00 d .
C(33) C 0.3904(2) 0.0795(2) 0.6764(1) 0.0343(7) Uani 1.00 d .
C(34) C 1.1581(2) 0.2140(2) 0.0626(1) 0.0367(7) Uani 1.00 d .
C(35) C 0.3950(2) 0.2308(2) 0.3319(2) 0.0336(7) Uani 1.00 d .
C(36) C 0.1154(2) 0.2810(2) 0.6504(2) 0.0356(7) Uani 1.00 d .
C(37) C -0.0016(2) 0.4349(1) 0.4054(2) 0.0324(6) Uani 1.00 d .
C(38) C 0.8263(2) 0.1431(2) 0.7427(2) 0.0369(7) Uani 1.00 d .
C(39) C 0.6249(2) 0.1225(2) 0.7682(1) 0.0336(7) Uani 1.00 d .
C(40) C 0.9233(2) 0.3820(2) 0.2117(1) 0.0342(7) Uani 1.00 d .
C(41) C 0.4782(2) 0.4561(2) 0.3297(2) 0.0330(7) Uani 1.00 d .
C(42) C 1.1243(2) 0.4587(2) -0.0474(2) 0.0407(7) Uani 1.00 d .
C(43) C 0.1646(2) -0.0184(2) 0.7854(2) 0.0390(7) Uani 1.00 d .
C(44) C 0.5176(2) 0.0722(2) 0.5758(2) 0.0384(7) Uani 1.00 d .
C(45) C 0.2956(2) 0.2712(2) 0.6479(2) 0.0390(7) Uani 1.00 d .
C(46) C 0.8224(2) 0.2685(2) 0.2029(2) 0.0394(7) Uani 1.00 d .
C(47) C 1.2437(2) 0.3911(2) 0.0286(2) 0.0450(8) Uani 1.00 d .
C(48) C 0.4894(2) 0.0648(2) 0.6483(2) 0.0381(7) Uani 1.00 d .
C(49) C 0.3876(2) 0.5879(1) 0.1150(1) 0.0363(7) Uani 1.00 d .
C(50) C 0.2928(3) 0.1145(2) 0.3524(2) 0.0466(9) Uani 1.00 d .
C(51) C 0.4606(2) 0.5604(2) 0.0711(1) 0.0376(7) Uani 1.00 d .
C(52) C 1.1361(2) 0.5279(2) -0.0357(2) 0.0502(9) Uani 1.00 d .
C(53) C 0.5459(2) 0.4615(2) 0.3698(2) 0.0443(9) Uani 1.00 d .
C(54) C 0.7178(2) 0.4149(1) 0.5670(2) 0.0354(7) Uani 1.00 d .
C(55) C 0.5433(2) 0.4023(2) 0.4411(2) 0.0493(10) Uani 1.00 d .
C(57) C 0.8799(2) 0.1345(2) 0.3529(2) 0.0411(8) Uani 1.00 d .
C(58) C 0.1043(2) 0.0986(2) 0.8109(2) 0.0430(8) Uani 1.00 d .
C(59) C 0.3856(2) 0.1488(2) 0.3455(2) 0.0438(8) Uani 1.00 d .
C(60) C 0.6886(2) 0.1407(2) 0.3570(2) 0.0453(8) Uani 1.00 d .
C(61) C 1.4285(2) 0.2599(2) -0.1930(2) 0.0443(8) Uani 1.00 d .
C(62) C 0.7238(2) 0.3952(2) 0.2163(2) 0.0401(7) Uani 1.00 d .
C(63) C 0.7739(2) 0.0993(2) 0.3971(2) 0.0459(8) Uani 1.00 d .
C(64) C 1.1009(2) 0.2206(2) 0.1262(2) 0.0472(8) Uani 1.00 d .
C(65) C 1.4360(2) 0.3205(2) -0.1691(2) 0.0456(8) Uani 1.00 d .
C(66) C 0.2096(2) 0.1627(2) 0.3431(2) 0.0450(8) Uani 1.00 d .
C(67) C 1.2004(2) 0.5289(2) 0.0080(2) 0.0510(9) Uani 1.00 d .
C(68) C 0.2983(3) 0.3519(2) 0.6409(2) 0.0533(10) Uani 1.00 d .
C(69) C 0.4747(2) 0.3375(2) 0.4727(2) 0.0468(8) Uani 1.00 d .
C(70) C 1.2606(2) 0.2245(2) -0.1178(2) 0.0480(9) Uani 1.00 d .
C(71) C 0.1199(2) 0.3607(2) 0.6441(2) 0.0445(8) Uani 1.00 d .
C(72) C 0.8714(2) 0.2753(2) -0.0361(2) 0.0473(8) Uani 1.00 d .
C(73) C 0.2111(3) 0.3963(2) 0.6387(2) 0.0527(10) Uani 1.00 d .
C(74) C 0.1245(3) -0.0703(2) 0.8585(2) 0.0573(10) Uani 1.00 d .
C(75) C 1.2543(2) 0.4600(2) 0.0402(2) 0.0528(10) Uani 1.00 d .
C(76) C 0.8757(2) 0.3025(2) -0.1112(2) 0.054(1) Uani 1.00 d .
C(77) C 1.2149(3) 0.1451(2) 0.0703(2) 0.0539(9) Uani 1.00 d .
C(78) C 1.1008(3) 0.1582(2) 0.1963(2) 0.0594(10) Uani 1.00 d .
C(79) C 1.3411(2) 0.2120(2) -0.1672(2) 0.0507(9) Uani 1.00 d .
C(80) C 0.9663(3) 0.3310(3) -0.1611(2) 0.076(1) Uani 1.00 d .
C(81) C 1.1572(3) 0.0908(2) 0.2031(2) 0.067(1) Uani 1.00 d .
C(82) C 0.0746(3) -0.0381(2) 0.9075(2) 0.076(1) Uani 1.00 d .
C(83) C 0.0652(3) 0.0460(2) 0.8840(2) 0.070(1) Uani 1.00 d .
C(84) C 1.0539(3) 0.3301(3) -0.1366(2) 0.072(1) Uani 1.00 d .
C(85) C 1.2131(4) 0.0838(2) 0.1410(2) 0.072(1) Uani 1.00 d .
C(86) C 0.4282(4) 0.2161(3) 0.1316(3) 0.093(2) Uani 1.00 d .
C(87) C 0.4822(4) 0.1391(2) 0.1664(2) 0.077(1) Uani 1.00 d .
C(89) C 0.5832(4) 0.1696(4) 0.1698(3) 0.108(2) Uani 1.00 d .
C(91) C 0.5902(4) 0.2566(3) 0.1193(4) 0.115(2) Uani 1.00 d .
C(100) C 0.1108(2) 0.1258(1) 0.6108(1) 0.0247(6) Uani 1.00 d .
C(101) C 0.3106(2) 0.2792(1) 0.3234(1) 0.0263(6) Uani 1.00 d .
C(102) C 0.7385(2) 0.1256(1) 0.6442(1) 0.0268(6) Uani 1.00 d .
C(111) C 0.6030(10) -0.0099(6) 0.0099(7) 0.2078 Uiso 0.50 d G
C(112) C 0.7178(9) 0.0073(8) -0.0065(8) 0.2078 Uiso 0.50 d G
C(113) C 0.7358(8) 0.0999(9) -0.0312(8) 0.2078 Uiso 0.50 d G
C(114) C 0.632(1) 0.1399(6) -0.0301(8) 0.2078 Uiso 0.50 d G
C(116) C 0.666(1) 0.1356(6) -0.0294(8) 0.2256 Uiso 0.50 d G
C(117) C 0.639(1) 0.0879(9) 0.0563(7) 0.2256 Uiso 0.50 d G
C(118) C 0.683(1) 0.0023(8) 0.0761(6) 0.2256 Uiso 0.50 d G
C(119) C 0.738(1) -0.0029(7) 0.0026(8) 0.2256 Uiso 0.50 d G
H(1) H 0.576 -0.0533 0.0686 0.2078 Uiso 0.50 calc G
H(2) H 0.586 -0.0360 -0.027 0.2078 Uiso 0.50 calc G
H(3) H 0.757 -0.011 -0.051 0.2078 Uiso 0.50 calc G
H(4) H 0.747 -0.028 0.044 0.2078 Uiso 0.50 calc G
H(5) H 0.7835 0.127 -0.088 0.2078 Uiso 0.50 calc G
H(6) H 0.774 0.110 0.008 0.2078 Uiso 0.50 calc G
H(7) H 0.630 0.1864 -0.0865 0.2078 Uiso 0.50 calc G
H(8) H 0.620 0.1691 0.009 0.2078 Uiso 0.50 calc G
H(11) H 0.596 0.153 -0.051 0.2256 Uiso 0.50 calc G
H(12) H 0.711 0.1914 -0.045 0.2256 Uiso 0.50 calc G
H(13) H 0.556 0.082 0.076 0.2256 Uiso 0.50 calc G
H(14) H 0.671 0.121 0.0824 0.2256 Uiso 0.50 calc G
H(15) H 0.622 -0.0453 0.1058 0.2256 Uiso 0.50 calc G
H(16) H 0.737 -0.007 0.1117 0.2256 Uiso 0.50 calc G
H(17) H 0.703 -0.0531 -0.003 0.2256 Uiso 0.50 calc G
H(18) H 0.818 -0.014 0.003 0.2256 Uiso 0.50 calc G
H(19) H 0.5629 0.4015 0.5970 0.0368 Uiso 1.00 calc .
H(20) H 0.6141 0.3721 0.6667 0.0368 Uiso 1.00 calc .
H(21) H 0.8011 0.3859 0.6469 0.0400 Uiso 1.00 calc .
H(22) H 0.8689 0.4246 0.5646 0.0400 Uiso 1.00 calc .
H(23) H 0.7266 0.4079 0.5206 0.0433 Uiso 1.00 calc .
H(24) H 0.7123 0.4734 0.5552 0.0433 Uiso 1.00 calc .
H(25) H 0.8877 0.1366 0.3028 0.0507 Uiso 1.00 calc .
H(26) H 0.9293 0.0968 0.3770 0.0507 Uiso 1.00 calc .
H(27) H 0.6261 0.1075 0.3837 0.0549 Uiso 1.00 calc .
H(28) H 0.7064 0.1428 0.3065 0.0549 Uiso 1.00 calc .
H(29) H 0.7714 0.0408 0.4086 0.0557 Uiso 1.00 calc .
H(30) H 0.7619 0.1052 0.4442 0.0557 Uiso 1.00 calc .
H(31) H 0.4693 0.0971 0.4798 0.0507 Uiso 1.00 calc .
H(32) H 0.2990 0.1233 0.5258 0.0365 Uiso 1.00 calc .
H(33) H 0.3692 0.0742 0.7278 0.0416 Uiso 1.00 calc .
H(34) H 0.2002 -0.0407 0.7503 0.0469 Uiso 1.00 calc .
H(35) H 0.5873 0.0623 0.5560 0.0463 Uiso 1.00 calc .
H(36) H 0.5390 0.0497 0.6799 0.0454 Uiso 1.00 calc .
H(37) H 0.0982 0.1577 0.7944 0.0519 Uiso 1.00 calc .
H(38) H 0.1328 -0.1296 0.8760 0.0678 Uiso 1.00 calc .
H(39) H 0.0441 -0.0752 0.9593 0.0876 Uiso 1.00 calc .
H(40) H 0.0294 0.0669 0.9201 0.0806 Uiso 1.00 calc .
H(41) H 0.0455 0.0142 0.6853 0.0391 Uiso 1.00 calc .
H(42) H -0.0635 0.0078 0.6126 0.0468 Uiso 1.00 calc .
H(43) H 0.1546 0.2374 0.5229 0.0402 Uiso 1.00 calc .
H(44) H 0.0440 0.2301 0.4515 0.0449 Uiso 1.00 calc .
H(45) H -0.0617 0.1140 0.4953 0.0444 Uiso 1.00 calc .
H(46) H 0.2205 0.3903 0.4494 0.0316 Uiso 1.00 calc .
H(47) H 0.4560 0.3666 0.1882 0.0369 Uiso 1.00 calc .
H(48) H 0.2888 0.5532 0.2178 0.0370 Uiso 1.00 calc .
H(49) H 0.0505 0.4077 0.5009 0.0368 Uiso 1.00 calc .
H(50) H -0.0246 0.4619 0.3007 0.0407 Uiso 1.00 calc .
H(51) H 0.1456 0.4429 0.2484 0.0380 Uiso 1.00 calc .
H(52) H 0.5377 0.4600 0.0675 0.0458 Uiso 1.00 calc .
H(53) H 0.0512 0.2564 0.6533 0.0429 Uiso 1.00 calc .
H(54) H -0.0720 0.4414 0.4270 0.0403 Uiso 1.00 calc .
H(55) H 0.3568 0.2395 0.6499 0.0481 Uiso 1.00 calc .
H(56) H 0.3692 0.6454 0.0956 0.0438 Uiso 1.00 calc .
H(57) H 0.4943 0.5986 0.0207 0.0463 Uiso 1.00 calc .
H(58) H 0.3626 0.3766 0.6375 0.0635 Uiso 1.00 calc .
H(59) H 0.0581 0.3914 0.6440 0.0540 Uiso 1.00 calc .
H(60) H 0.2134 0.4528 0.6332 0.0631 Uiso 1.00 calc .
H(61) H 0.1586 0.2797 0.3207 0.0403 Uiso 1.00 calc .
H(62) H 0.3575 0.2846 0.4554 0.0438 Uiso 1.00 calc .
H(63) H 0.4599 0.2541 0.3284 0.0404 Uiso 1.00 calc .
H(64) H 0.4814 0.4972 0.2784 0.0401 Uiso 1.00 calc .
H(65) H 0.2862 0.0562 0.3641 0.0561 Uiso 1.00 calc .
H(66) H 0.5957 0.5076 0.3473 0.0530 Uiso 1.00 calc .
H(67) H 0.5906 0.4070 0.4690 0.0583 Uiso 1.00 calc .
H(68) H 0.4447 0.1150 0.3507 0.0529 Uiso 1.00 calc .
H(69) H 0.1444 0.1394 0.3463 0.0535 Uiso 1.00 calc .
H(70) H 0.4739 0.2963 0.5231 0.0567 Uiso 1.00 calc .
H(71) H 1.3597 0.3783 -0.1033 0.0439 Uiso 1.00 calc .
H(72) H 0.9542 0.2550 0.0439 0.0428 Uiso 1.00 calc .
H(73) H 1.0783 0.4576 -0.0788 0.0486 Uiso 1.00 calc .
H(74) H 1.2830 0.3431 0.0507 0.0534 Uiso 1.00 calc .
H(75) H 1.0968 0.5769 -0.0582 0.0610 Uiso 1.00 calc .
H(76) H 1.4851 0.2516 -0.2290 0.0542 Uiso 1.00 calc .
H(77) H 1.0605 0.2689 0.1209 0.0586 Uiso 1.00 calc .
H(78) H 1.4994 0.3544 -0.1866 0.0536 Uiso 1.00 calc .
H(79) H 1.2095 0.5790 0.0152 0.0628 Uiso 1.00 calc .
H(80) H 1.1979 0.1910 -0.0997 0.0574 Uiso 1.00 calc .
H(81) H 0.8061 0.2556 0.0002 0.0558 Uiso 1.00 calc .
H(82) H 1.2988 0.4587 0.0735 0.0623 Uiso 1.00 calc .
H(83) H 0.8138 0.3014 -0.1276 0.0665 Uiso 1.00 calc .
H(84) H 1.2570 0.1406 0.0258 0.0637 Uiso 1.00 calc .
H(85) H 1.0609 0.1649 0.2408 0.0704 Uiso 1.00 calc .
H(86) H 1.3360 0.1679 -0.1830 0.0622 Uiso 1.00 calc .
H(87) H 0.9696 0.3518 -0.2152 0.0938 Uiso 1.00 calc .
H(88) H 1.1565 0.0472 0.2534 0.0792 Uiso 1.00 calc .
H(89) H 1.1190 0.3504 -0.1728 0.0857 Uiso 1.00 calc .
H(90) H 1.2530 0.0341 0.1458 0.0853 Uiso 1.00 calc .
H(91) H 0.3686 0.2208 0.1689 0.1180 Uiso 1.00 calc .
H(92) H 0.4003 0.2161 0.0904 0.1180 Uiso 1.00 calc .
H(93) H 0.4447 0.1024 0.2161 0.0930 Uiso 1.00 calc .
H(94) H 0.4948 0.1080 0.1353 0.0930 Uiso 1.00 calc .
H(95) H 0.5816 0.1632 0.2215 0.1341 Uiso 1.00 calc .
H(96) H 0.6401 0.1408 0.1554 0.1341 Uiso 1.00 calc .
H(97) H 0.6386 0.2666 0.0719 0.1298 Uiso 1.00 calc .
H(98) H 0.6159 0.2905 0.1409 0.1298 Uiso 1.00 calc .

loop_
_atom_site_aniso_label
_atom_site_aniso_U_11
_atom_site_aniso_U_22
_atom_site_aniso_U_33
_atom_site_aniso_U_12
_atom_site_aniso_U_13
_atom_site_aniso_U_23
Fe(1) 0.0217(2) 0.0248(2) 0.0264(2) 0.0017(1) -0.0055(1) -0.0121(1)
Fe(2) 0.0200(2) 0.0364(2) 0.0259(2) 0.0017(1) -0.0048(1) -0.0137(2)
K(1) 0.0457(3) 0.0330(3) 0.0289(3) 0.0004(2) -0.0036(2) -0.0144(2)
S(2) 0.0225(3) 0.0301(3) 0.0287(3) 0.0024(2) -0.0062(2) -0.0154(2)
S(4) 0.0275(3) 0.0339(3) 0.0333(3) 0.0022(2) -0.0066(2) -0.0158(3)
S(5) 0.0219(3) 0.0485(4) 0.0398(4) -0.0044(3) 0.0008(3) -0.0259(3)
S(6) 0.0215(3) 0.0317(3) 0.0371(3) -0.0015(2) -0.0023(2) -0.0167(3)
P(3) 0.0241(3) 0.0452(4) 0.0251(3) -0.0025(3) -0.0020(2) -0.0144(3)
P(4) 0.0226(3) 0.0215(3) 0.0248(3) 0.0006(2) -0.0053(2) -0.0099(2)
P(5) 0.0188(3) 0.0221(3) 0.0234(3) -0.0007(2) -0.0054(2) -0.0087(2)
O(2) 0.035(1) 0.066(1) 0.040(1) -0.0119(10) -0.0032(9) -0.007(1)
O(6) 0.102(2) 0.056(2) 0.089(2) 0.006(2) -0.016(2) -0.017(2)
O(7) 0.041(1) 0.088(2) 0.051(1) 0.021(1) -0.022(1) -0.014(1)
O(8) 0.049(1) 0.063(1) 0.070(2) 0.016(1) -0.033(1) -0.018(1)
O(9) 0.053(1) 0.052(1) 0.048(1) -0.017(1) 0.010(1) -0.014(1)
N(4) 0.029(1) 0.030(1) 0.045(1) 0.0012(8) -0.0063(9) -0.018(1)
N(5) 0.052(2) 0.081(2) 0.045(2) -0.011(1) -0.002(1) -0.035(2)
N(6) 0.029(1) 0.030(1) 0.046(1) 0.0015(9) -0.0055(9) -0.021(1)
N(7) 0.043(1) 0.046(1) 0.042(1) 0.006(1) -0.014(1) -0.027(1)
C(1) 0.031(1) 0.030(1) 0.036(1) -0.0055(10) -0.006(1) -0.013(1)
C(2) 0.019(1) 0.023(1) 0.028(1) -0.0003(8) -0.0045(9) -0.0100(9)
C(3) 0.028(1) 0.029(1) 0.036(1) -0.0029(10) -0.009(1) -0.008(1)
C(4) 0.026(1) 0.022(1) 0.030(1) 0.0003(9) -0.0089(9) -0.0097(10)
C(5) 0.031(1) 0.034(1) 0.029(1) 0.003(1) -0.008(1) -0.014(1)
C(6) 0.029(1) 0.030(1) 0.030(1) -0.0010(10) -0.003(1) -0.010(1)
C(7) 0.019(1) 0.025(1) 0.034(1) 0.0009(9) -0.0052(9) -0.008(1)
C(8) 0.032(1) 0.023(1) 0.029(1) 0.0008(9) -0.0056(10) -0.0121(10)
C(9) 0.028(1) 0.043(1) 0.025(1) 0.000(1) -0.0013(10) -0.013(1)
C(11) 0.025(1) 0.046(1) 0.029(1) 0.001(1) -0.0010(10) -0.017(1)
C(12) 0.029(1) 0.029(1) 0.029(1) 0.0003(10) -0.0005(10) -0.011(1)
C(13) 0.028(1) 0.050(2) 0.028(1) -0.001(1) -0.005(1) -0.017(1)
C(14) 0.033(1) 0.031(1) 0.035(1) 0.010(1) -0.011(1) -0.019(1)
C(15) 0.029(1) 0.032(1) 0.025(1) -0.0009(10) -0.0058(10) -0.012(1)
C(16) 0.034(1) 0.050(2) 0.035(1) 0.007(1) -0.003(1) -0.017(1)
C(17) 0.027(1) 0.032(1) 0.033(1) 0.0033(10) -0.007(1) -0.015(1)
C(18) 0.023(1) 0.027(1) 0.024(1) -0.0024(9) -0.0050(9) -0.0101(9)
C(19) 0.019(1) 0.031(1) 0.031(1) 0.0026(9) -0.0065(9) -0.017(1)
C(20) 0.025(1) 0.037(1) 0.026(1) 0.0006(10) -0.0080(10) -0.010(1)
C(21) 0.031(1) 0.037(1) 0.038(1) -0.003(1) 0.002(1) -0.015(1)
C(22) 0.033(1) 0.037(1) 0.053(2) -0.002(1) -0.016(1) -0.018(1)
C(23) 0.024(1) 0.021(1) 0.029(1) -0.0004(8) -0.0060(9) -0.0104(9)
C(24) 0.023(1) 0.041(1) 0.040(1) 0.005(1) -0.013(1) -0.014(1)
C(25) 0.033(1) 0.032(1) 0.032(1) -0.002(1) -0.008(1) -0.008(1)
C(26) 0.033(1) 0.029(1) 0.039(1) -0.0055(10) -0.004(1) -0.017(1)
C(27) 0.025(1) 0.039(1) 0.029(1) 0.0031(10) -0.0082(10) -0.013(1)
C(28) 0.030(1) 0.048(2) 0.031(1) 0.004(1) -0.009(1) -0.013(1)
C(29) 0.035(1) 0.045(1) 0.028(1) 0.008(1) -0.010(1) -0.012(1)
C(30) 0.030(1) 0.050(2) 0.037(1) 0.008(1) -0.013(1) -0.022(1)
C(31) 0.031(1) 0.041(1) 0.032(1) -0.003(1) -0.005(1) -0.015(1)
C(32) 0.033(1) 0.052(2) 0.030(1) -0.001(1) -0.002(1) -0.019(1)
C(33) 0.032(1) 0.042(1) 0.035(1) 0.004(1) -0.012(1) -0.020(1)
C(34) 0.031(1) 0.049(2) 0.026(1) -0.009(1) -0.003(1) -0.012(1)
C(35) 0.035(1) 0.032(1) 0.038(1) 0.006(1) -0.013(1) -0.017(1)
C(36) 0.039(1) 0.033(1) 0.038(1) 0.005(1) -0.010(1) -0.017(1)
C(37) 0.021(1) 0.032(1) 0.040(1) 0.0021(9) -0.002(1) -0.013(1)
C(38) 0.033(1) 0.036(1) 0.041(2) 0.004(1) -0.011(1) -0.015(1)
C(39) 0.037(1) 0.033(1) 0.033(1) 0.005(1) -0.007(1) -0.016(1)
C(40) 0.029(1) 0.041(1) 0.029(1) 0.003(1) -0.008(1) -0.010(1)
C(41) 0.028(1) 0.033(1) 0.045(2) 0.0021(10) -0.011(1) -0.021(1)
C(42) 0.041(2) 0.048(2) 0.029(1) 0.001(1) -0.006(1) -0.013(1)
C(43) 0.051(2) 0.034(1) 0.029(1) -0.001(1) -0.009(1) -0.010(1)
C(44) 0.024(1) 0.038(1) 0.050(2) 0.006(1) -0.004(1) -0.018(1)
C(45) 0.040(1) 0.031(1) 0.048(2) -0.004(1) -0.007(1) -0.018(1)
C(46) 0.022(1) 0.049(2) 0.042(2) -0.001(1) 0.000(1) -0.017(1)
C(47) 0.037(1) 0.055(2) 0.054(2) 0.008(1) -0.018(1) -0.030(2)
C(48) 0.027(1) 0.041(1) 0.050(2) 0.006(1) -0.017(1) -0.020(1)
C(49) 0.041(1) 0.027(1) 0.034(1) -0.004(1) -0.008(1) -0.006(1)
C(50) 0.073(2) 0.025(1) 0.046(2) -0.002(1) -0.017(2) -0.016(1)
C(51) 0.039(1) 0.042(1) 0.025(1) -0.010(1) -0.005(1) -0.008(1)
C(52) 0.053(2) 0.045(2) 0.043(2) 0.007(1) -0.004(1) -0.013(1)
C(53) 0.030(1) 0.051(2) 0.071(2) 0.004(1) -0.019(1) -0.040(2)
C(54) 0.045(1) 0.025(1) 0.039(1) 0.002(1) -0.011(1) -0.015(1)
C(55) 0.030(1) 0.088(2) 0.059(2) 0.019(2) -0.024(1) -0.053(2)
C(57) 0.043(2) 0.037(1) 0.047(2) 0.005(1) -0.005(1) -0.024(1)
C(58) 0.049(2) 0.047(2) 0.033(1) 0.005(1) -0.006(1) -0.019(1)
C(59) 0.058(2) 0.033(1) 0.048(2) 0.013(1) -0.021(1) -0.021(1)
C(60) 0.038(1) 0.050(2) 0.056(2) -0.015(1) 0.006(1) -0.035(2)
C(61) 0.038(1) 0.054(2) 0.039(2) 0.003(1) 0.002(1) -0.022(1)
C(62) 0.030(1) 0.056(2) 0.032(1) 0.003(1) -0.007(1) -0.017(1)
C(63) 0.049(2) 0.037(1) 0.051(2) -0.006(1) 0.003(1) -0.024(1)
C(64) 0.033(1) 0.076(2) 0.029(1) 0.004(1) -0.007(1) -0.018(1)
C(65) 0.032(1) 0.051(2) 0.046(2) -0.006(1) 0.007(1) -0.020(1)
C(66) 0.051(2) 0.038(1) 0.050(2) -0.014(1) -0.007(1) -0.022(1)
C(67) 0.050(2) 0.051(2) 0.054(2) -0.004(1) -0.001(2) -0.029(2)
C(68) 0.060(2) 0.036(2) 0.069(2) -0.015(1) -0.010(2) -0.027(2)
C(69) 0.032(1) 0.081(2) 0.033(1) 0.015(1) -0.014(1) -0.027(2)
C(70) 0.042(2) 0.065(2) 0.043(2) -0.016(1) 0.004(1) -0.032(2)
C(71) 0.059(2) 0.033(1) 0.046(2) 0.015(1) -0.013(1) -0.022(1)
C(72) 0.028(1) 0.061(2) 0.051(2) -0.004(1) -0.010(1) -0.020(2)
C(73) 0.081(2) 0.027(1) 0.057(2) 0.002(1) -0.015(2) -0.023(1)
C(74) 0.085(3) 0.038(2) 0.035(2) -0.004(2) -0.007(2) -0.004(1)
C(75) 0.045(2) 0.062(2) 0.061(2) 0.001(1) -0.019(2) -0.032(2)
C(76) 0.038(2) 0.078(2) 0.062(2) 0.010(2) -0.025(2) -0.038(2)
C(77) 0.075(2) 0.043(2) 0.036(2) -0.001(2) -0.003(2) -0.013(1)
C(78) 0.046(2) 0.091(3) 0.028(2) -0.009(2) -0.002(1) -0.014(2)
C(79) 0.053(2) 0.062(2) 0.045(2) -0.008(1) 0.005(1) -0.036(2)
C(80) 0.049(2) 0.144(4) 0.040(2) 0.010(2) -0.020(2) -0.038(2)
C(81) 0.084(3) 0.058(2) 0.037(2) -0.017(2) -0.009(2) 0.001(2)
C(82) 0.103(3) 0.067(2) 0.028(2) -0.006(2) 0.010(2) -0.002(2)
C(83) 0.089(3) 0.081(3) 0.030(2) 0.010(2) 0.006(2) -0.025(2)
C(84) 0.039(2) 0.137(4) 0.032(2) -0.005(2) -0.007(1) -0.026(2)
C(85) 0.112(3) 0.041(2) 0.049(2) 0.004(2) -0.010(2) -0.008(2)
C(86) 0.097(3) 0.057(2) 0.122(4) -0.004(2) -0.055(3) -0.017(3)
C(87) 0.110(4) 0.049(2) 0.065(3) 0.014(2) -0.017(2) -0.020(2)
C(89) 0.103(4) 0.108(4) 0.104(4) 0.020(3) -0.051(3) -0.024(3)
C(91) 0.068(3) 0.087(3) 0.179(6) 0.000(3) 0.009(3) -0.062(4)
C(100) 0.022(1) 0.026(1) 0.026(1) 0.0024(9) -0.0051(9) -0.0112(9)
C(101) 0.030(1) 0.024(1) 0.025(1) -0.0012(9) -0.0061(9) -0.0098(9)
C(102) 0.020(1) 0.024(1) 0.034(1) 0.0005(9) -0.0044(9) -0.011(1)

loop_
_atom_type_symbol
_atom_type_description
_atom_type_scat_dispersion_real
_atom_type_scat_dispersion_imag
_atom_type_scat_source
Fe Fe 0.346 0.844
;International Tables for Crystallography
(1992, Vol. C, Tables 4.2.6.8 and 6.1.1.1)
;
K K 0.200 0.250
;International Tables for Crystallography
(1992, Vol. C, Tables 4.2.6.8 and 6.1.1.1)
;
H H 0.000 0.000
;International Tables for Crystallography
(1992, Vol. C, Table 6.1.1.2)
;
C C 0.003 0.002
;International Tables for Crystallography
(1992, Vol. C, Tables 4.2.6.8 and 6.1.1.1)
;
N N 0.006 0.003
;International Tables for Crystallography
(1992, Vol. C, Tables 4.2.6.8 and 6.1.1.1)
;
O O 0.011 0.006
;International Tables for Crystallography
(1992, Vol. C, Tables 4.2.6.8 and 6.1.1.1)
;
P P 0.102 0.094
;International Tables for Crystallography
(1992, Vol. C, Tables 4.2.6.8 and 6.1.1.1)
;
S S 0.125 0.123
;International Tables for Crystallography
(1992, Vol. C, Tables 4.2.6.8 and 6.1.1.1)
;

loop_
_geom_bond_atom_site_label_1
_geom_bond_atom_site_label_2
_geom_bond_distance
_geom_bond_publ_flag
Fe(1) S(2) 2.3568(7) yes
Fe(1) S(6) 2.3590(6) yes
Fe(1) C(20) 1.933(3) yes
Fe(1) C(38) 1.775(3) yes
Fe(1) C(39) 1.780(2) yes
Fe(1) C(102) 1.934(3) yes
Fe(2) S(4) 2.3530(7) yes
Fe(2) S(5) 2.3618(7) yes
Fe(2) C(7) 1.924(3) yes
Fe(2) C(40) 1.778(2) yes
Fe(2) C(46) 1.949(4) yes
Fe(2) C(62) 1.783(3) yes
K(1) S(2) 3.2899(9) yes
K(1) S(4) 3.3134(9) yes
K(1) S(5) 3.315(1) yes
K(1) S(6) 3.277(1) yes
K(1) N(4) 2.890(2) yes
K(1) N(6) 2.949(2) yes
K(1) C(7) 2.990(2) yes
K(1) C(102) 2.999(2) yes
S(2) C(14) 1.825(3) yes
S(4) C(57) 1.810(3) yes
S(5) C(60) 1.825(4) yes
S(6) C(26) 1.826(3) yes
P(3) C(9) 1.792(3) yes
P(3) C(11) 1.797(3) yes
P(3) C(13) 1.795(3) yes
P(3) C(34) 1.799(2) yes
P(4) C(8) 1.795(3) yes
P(4) C(15) 1.785(2) yes
P(4) C(23) 1.794(2) yes
P(4) C(100) 1.790(3) yes
P(5) C(2) 1.794(2) yes
P(5) C(18) 1.786(2) yes
P(5) C(19) 1.789(3) yes
P(5) C(101) 1.799(3) yes
O(2) C(40) 1.147(3) yes
O(6) C(86) 1.369(6) yes
O(6) C(91) 1.407(7) yes
O(7) C(62) 1.136(4) yes
O(8) C(38) 1.139(4) yes
O(9) C(39) 1.145(3) yes
N(4) C(7) 1.156(4) yes
N(5) C(46) 1.087(5) yes
N(6) C(102) 1.159(4) yes
N(7) C(20) 1.136(4) yes
C(1) C(66) 1.391(4) yes
C(1) C(101) 1.403(4) yes
C(2) C(4) 1.401(4) yes
C(2) C(27) 1.387(4) yes
C(3) C(22) 1.388(5) yes
C(3) C(100) 1.382(3) yes
C(4) C(12) 1.382(3) yes
C(5) C(18) 1.401(4) yes
C(5) C(32) 1.383(3) yes
C(6) C(18) 1.393(3) yes
C(6) C(49) 1.389(3) yes
C(8) C(36) 1.397(4) yes
C(8) C(45) 1.392(4) yes
C(9) C(21) 1.380(4) yes
C(9) C(70) 1.395(5) yes
C(11) C(42) 1.382(4) yes
C(11) C(47) 1.390(5) yes
C(12) C(37) 1.381(4) yes
C(13) C(31) 1.389(3) yes
C(13) C(84) 1.391(4) yes
C(14) C(54) 1.517(3) yes
C(15) C(43) 1.403(4) yes
C(15) C(58) 1.398(4) yes
C(16) C(17) 1.388(4) yes
C(16) C(44) 1.381(4) yes
C(17) C(23) 1.402(4) yes
C(19) C(28) 1.393(3) yes
C(19) C(41) 1.384(3) yes
C(21) C(65) 1.391(4) yes
C(22) C(30) 1.377(4) yes
C(23) C(33) 1.389(4) yes
C(24) C(27) 1.391(3) yes
C(24) C(37) 1.378(4) yes
C(25) C(29) 1.384(5) yes
C(25) C(100) 1.397(3) yes
C(26) C(54) 1.525(4) yes
C(28) C(69) 1.387(5) yes
C(29) C(30) 1.371(4) yes
C(31) C(72) 1.388(4) yes
C(32) C(51) 1.382(4) yes
C(33) C(48) 1.391(4) yes
C(34) C(64) 1.391(4) yes
C(34) C(77) 1.387(4) yes
C(35) C(59) 1.389(4) yes
C(35) C(101) 1.392(4) yes
C(36) C(71) 1.386(4) yes
C(41) C(53) 1.385(5) yes
C(42) C(52) 1.383(5) yes
C(43) C(74) 1.375(4) yes
C(44) C(48) 1.377(5) yes
C(45) C(68) 1.397(5) yes
C(47) C(75) 1.373(6) yes
C(49) C(51) 1.386(4) yes
C(50) C(59) 1.388(5) yes
C(50) C(66) 1.377(4) yes
C(52) C(67) 1.378(6) yes
C(53) C(55) 1.379(4) yes
C(55) C(69) 1.368(5) yes
C(57) C(63) 1.525(4) yes
C(58) C(83) 1.376(4) yes
C(60) C(63) 1.535(4) yes
C(61) C(65) 1.379(6) yes
C(61) C(79) 1.374(4) yes
C(64) C(78) 1.388(4) yes
C(67) C(75) 1.384(4) yes
C(68) C(73) 1.383(5) yes
C(70) C(79) 1.380(5) yes
C(71) C(73) 1.388(5) yes
C(72) C(76) 1.371(5) yes
C(74) C(82) 1.379(6) yes
C(76) C(80) 1.370(4) yes
C(77) C(85) 1.385(4) yes
C(78) C(81) 1.365(6) yes
C(80) C(84) 1.381(6) yes
C(81) C(85) 1.363(6) yes
C(82) C(83) 1.387(6) yes
C(86) C(87) 1.495(6) yes
C(87) C(89) 1.532(9) yes
C(89) C(91) 1.459(7) yes
O(14) C(111) 1.54(2) yes
O(14) C(114) 1.54(2) yes
C(111) C(112) 1.54(2) yes
C(112) C(113) 1.54(2) yes
C(112) O(15) 1.31(2) yes
C(112) C(119) 0.36(2) yes
C(112) C(118) 1.59(2) yes
C(113) C(114) 1.54(2) yes
C(113) O(15) 0.89(3) yes
C(113) C(119) 1.68(2) yes
C(113) C(116) 1.12(2) yes
C(114) C(117) 1.62(2) yes
C(114) C(116) 0.46(2) yes
O(15) C(119) 1.54(2) yes
O(15) C(116) 1.54(2) yes
C(119) C(118) 1.54(2) yes
C(118) C(117) 1.54(2) yes
C(117) C(116) 1.54(2) yes

loop_
_geom_contact_atom_site_label_1
_geom_contact_atom_site_label_2
_geom_contact_distance
_geom_contact_site_symmetry_2
K(1) S(2) 3.2899(9) .
K(1) S(4) 3.3134(9) .
K(1) S(5) 3.315(1) .
K(1) S(6) 3.277(1) .
K(1) N(4) 2.890(2) .
K(1) N(6) 2.949(2) .
K(1) C(7) 2.990(2) .
K(1) C(102) 2.999(2) .
O(2) C(42) 3.351(4) 2_765
O(2) C(27) 3.481(4) 1_655
O(2) C(52) 3.483(4) 2_765
O(2) C(24) 3.503(4) 1_655
O(6) C(5) 3.275(5) .
O(6) C(51) 3.448(3) 2_665
O(6) C(32) 3.465(5) .
O(7) C(32) 3.237(4) .
O(7) C(5) 3.257(4) .
O(7) C(52) 3.405(4) 2_765
O(7) C(42) 3.436(3) 2_765
O(7) C(41) 3.533(4) .
O(8) C(58) 3.130(4) 1_655
O(8) C(3) 3.434(4) 1_655
O(8) O(15) 3.46(1) 1_556
O(8) C(85) 3.467(4) 2_756
O(8) C(83) 3.471(5) 1_655
O(8) C(81) 3.561(5) 2_756
O(8) C(15) 3.574(3) 1_655
O(9) C(111) 3.55(1) 2_656
O(9) C(118) 3.56(1) 2_656
N(4) C(55) 3.199(3) .
N(4) C(37) 3.244(4) 1_655
N(4) C(53) 3.247(4) .
N(4) C(24) 3.259(3) 1_655
N(4) C(73) 3.301(4) 2_666
N(5) C(74) 3.259(5) 2_656
N(5) C(31) 3.350(4) .
N(5) C(91) 3.563(7) .
N(5) C(64) 3.571(4) .
N(6) C(22) 3.207(3) 1_655
N(6) C(30) 3.261(3) 1_655
N(6) C(44) 3.339(4) .
N(6) C(48) 3.368(3) .
N(6) C(50) 3.405(4) 2_656
N(7) C(6) 3.271(4) 2_666
N(7) C(49) 3.380(4) 2_666
N(7) C(76) 3.456(5) 1_556
N(7) C(114) 3.49(1) 1_556
N(7) C(116) 3.52(1) 1_556
N(7) C(65) 3.540(4) 1_456
C(1) C(29) 3.479(4) .
C(3) C(57) 3.484(4) 2_656
C(7) C(24) 3.439(4) 1_655
C(7) C(53) 3.590(4) .
C(22) C(102) 3.543(4) 1_455
C(29) C(66) 3.589(4) .
C(38) O(15) 3.55(1) 1_556
C(40) C(52) 3.493(4) 2_765
C(40) C(42) 3.518(4) 2_765
C(42) C(62) 3.572(3) 2_765
C(42) C(52) 3.593(4) 2_765
C(45) C(69) 3.576(4) .
C(48) C(102) 3.585(4) .
C(49) C(65) 3.576(5) 2_765
C(52) C(62) 3.435(4) 2_765
C(77) C(119) 3.41(2) 2_755
C(77) C(112) 3.48(2) 2_755
C(79) C(118) 3.50(1) 2_755
C(82) C(118) 3.50(2) 2_656
C(87) C(117) 3.10(2) .
C(89) C(117) 3.14(2) .
O(14) O(14) 2.91(3) 2_655
C(111) C(111) 2.89(3) 2_655
